data_2001951
loop_
_publ_author_name
'Lloyd, B. A.'
'Arif, A. M.'
'Allred, E. L.'
'Patton, A.'
'Sharp, T. R.'

_publ_section_title
;
 A twisted pentacyclic ketone derivative
;
_journal_issue 2
_journal_name_full 'Acta Crystallographica Section C'
_journal_page_first 261
_journal_page_last 263
_journal_paper_doi 10.1107/S010827019200684X
_journal_volume 49
_journal_year 1993
_chemical_formula_sum 'C14 H18 O2'
_chemical_formula_weight 218.30
_symmetry_cell_setting orthorhombic
_symmetry_space_group_name_Hall '-P 2ac 2ab'
_symmetry_space_group_name_H-M 'P b c a'
_cell_angle_alpha 90
_cell_angle_beta 90
_cell_angle_gamma 90
_cell_formula_units_Z 8
_cell_length_a 7.2880(10)
_cell_length_b 12.432(3)
_cell_length_c 24.392(2)
_cell_volume 2210.0(6)
_diffrn_radiation_type Cu
_diffrn_radiation_wavelength 1.54056
_exptl_absorpt_coefficient_mu 0.6425
_exptl_crystal_density_diffrn 1.311
_exptl_crystal_F_000 944
_cod_data_source_file hh1006.cif
_cod_data_source_block hh1006_structure_1_of_1
_cod_original_cell_volume 2209.88
_cod_database_code 2001951

loop_
_atom_site_label
_atom_site_fract_x
_atom_site_fract_y
_atom_site_fract_z
O(1) .0889(3) .88230(10) .17110(7)
O(2) .4653(3) 1.0313(2) .17681(8)
C(1) .2494(4) 1.0609(2) .10020(10)
C(2) .1997(3) 1.1810(2) .10160(10)
C(3) .0534(4) 1.1919(2) .05710(10)
C(4) -.0437(4) 1.3006(2) .05940(10)
C(5) -.1636(4) 1.2909(2) .11160(10)
C(6) -.1128(4) 1.1808(2) .13510(10)
C(7) .0843(4) 1.1830(2) .15760(10)
C(8) .1341(4) 1.0757(2) .18750(10)
C(9) .0167(4) .9866(2) .16070(10)
C(10) .0495(4) 1.0137(2) .09980(10)
C(11) .3145(4) 1.0482(2) .15910(10)
C(12) -.0775(3) 1.1092(2) .08340(10)
C(13) -.2477(4) 1.0763(2) .05200(10)
C(14) .0270(4) .8390(2) .22180(10)
H1 .332(6) 1.033(3) .074(2)
H2 .307(5) 1.236(3) .101(2)
H3 .101(6) 1.172(3) .018(2)
H4b .049(6) 1.361(3) .062(2)
H4a -.121(6) 1.315(3) .026(2)
H5a -.298(6) 1.295(3) .103(2)
H5b -.140(6) 1.352(3) .138(2)
H6 -.210(6) 1.154(3) .162(2)
H7 .112(5) 1.245(3) .180(2)
H8 .132(6) 1.077(3) .230(2)
H9 -.121(6) .991(3) .171(2)
H10 .035(6) .947(3) .076(2)
H13b -.219(6) 1.037(3) .017(2)
H13a -.329(6) 1.027(3) .074(2)
H13c -.320(6) 1.137(3) .040(2)
H14b .065(6) .885(3) .253(2)
H14a -.111(6) .827(3) .222(2)
H14c .082(5) .762(3) .226(2)

loop_
_geom_angle_atom_site_label_1
_geom_angle_atom_site_label_2
_geom_angle_atom_site_label_3
_geom_angle
C(9) O(1) C(14) 112.5(2)
C(2) C(1) C(11) 98.8(2)
C(1) C(2) C(3) 103.6(2)
C(3) C(2) C(7) 103.8(2)
C(2) C(3) C(12) 94.4(2)
C(3) C(4) C(5) 102.9(2)
C(5) C(6) C(7) 110.1(2)
C(7) C(6) C(12) 98.4(2)
C(2) C(7) C(8) 105.2(2)
C(7) C(8) C(9) 106.6(2)
C(9) C(8) C(11) 97.1(2)
O(1) C(9) C(10) 108.3(2)
C(1) C(10) C(9) 102.7(2)
C(9) C(10) C(12) 108.8(2)
O(2) C(11) C(8) 131.7(2)
C(3) C(12) C(6) 93.3(2)
C(3) C(12) C(13) 118.5(2)
C(6) C(12) C(13) 115.3(2)
C(2) C(1) C(10) 98.3(2)
C(10) C(1) C(11) 104.8(2)
C(1) C(2) C(7) 99.1(2)
C(2) C(3) C(4) 112.0(2)
C(4) C(3) C(12) 106.7(2)
C(4) C(5) C(6) 103.9(2)
C(5) C(6) C(12) 104.3(2)
C(2) C(7) C(6) 100.6(2)
C(6) C(7) C(8) 111.7(2)
C(7) C(8) C(11) 100.3(2)
O(1) C(9) C(8) 111.9(2)
C(8) C(9) C(10) 99.6(2)
C(1) C(10) C(12) 105.5(2)
O(2) C(11) C(1) 130.1(2)
C(1) C(11) C(8) 97.9(2)
C(3) C(12) C(10) 104.3(2)
C(6) C(12) C(10) 108.9(2)
C(10) C(12) C(13) 114.3(2)

loop_
_geom_bond_atom_site_label_1
_geom_bond_atom_site_label_2
_geom_bond_distance
C(1) C(2) 1.536(3)
C(1) C(11) 1.522(3)
C(2) C(7) 1.604(3)
C(3) C(12) 1.542(3)
C(5) C(6) 1.529(3)
C(6) C(12) 1.565(3)
C(8) C(9) 1.545(3)
C(9) C(10) 1.540(3)
C(12) C(13) 1.514(3)
C(11) O(2) 1.199(3)
C(1) C(10) 1.571(3)
C(2) C(3) 1.528(3)
C(3) C(4) 1.527(3)
C(4) C(5) 1.549(4)
C(6) C(7) 1.538(3)
C(7) C(8) 1.562(3)
C(8) C(11) 1.525(3)
C(10) C(12) 1.558(3)
C(9) O(1) 1.422(3)
C(14) O(1) 1.423(3)
